data_4031708
loop_
_publ_author_name
'Lang, H.'
'Huttner, G.'
'Weber, U.'
'Mohr, G.'
'Zsolnai, L.'
'Jibril, I.'
'Sigwarth, B.'
'Orama, O.'

_publ_section_title
;
 Diphosphor, Phosphor-, Arsen- und Antimonatome als Clusterbaugruppen
;
_journal_name_full 'Journal of Organometallic Chemistry'
_journal_page_first 157
_journal_page_last 179
_journal_volume 304
_journal_year 1986
_chemical_formula_sum 'C18 As Co7 O18'
_chemical_name_systematic '(Co (C O)3)3 As (Co4 (C O)11)'
_space_group_IT_number 2
_symmetry_space_group_name_Hall '-P 1'
_symmetry_space_group_name_H-M 'P -1'
_cell_angle_alpha 91.27
_cell_angle_beta 96.4
_cell_angle_gamma 110.86
_cell_formula_units_Z 2
_cell_length_a 8.664
_cell_length_b 11.15
_cell_length_c 17.58
_cell_volume 1573.581
_citation_journal_id_ASTM JORCAI
_cod_data_source_file Lang_JORCAI_1986_227.cif
_cod_data_source_block As1C18Co7O18
_cod_original_formula_sum 'As1 C18 Co7 O18'
_cod_database_code 4031708

loop_
_symmetry_equiv_pos_as_xyz
x,y,z
-x,-y,-z

loop_
_atom_site_label
_atom_site_type_symbol
_atom_site_fract_x
_atom_site_fract_y
_atom_site_fract_z
_atom_site_occupancy
_atom_site_U_iso_or_equiv
O8 O-2 0.55017 -0.09154 0.57748 1 0.0
Co5 Co 0.44025 0.33072 0.79582 1 0.0
O10 O-2 0.62231 0.23228 0.59582 1 0.0
C1 C+2 0.6261 0.09211 0.78092 1 0.0
C10 C+2 0.64142 0.24769 0.66106 1 0.0
Co3 Co 0.21218 -0.11569 0.60001 1 0.0
C5 C+2 0.76091 0.45733 0.93584 1 0.0
O3 O-2 0.38597 -0.06885 0.93112 1 0.0
O4 O-2 0.86862 0.16819 0.95717 1 0.0
C18 C+2 0.14197 -0.30216 0.80777 1 0.0
O17 O-2 -0.29471 -0.33645 0.59248 1 0.0
O12 O-2 0.72912 0.54536 0.76319 1 0.0
Co7 Co 0.17796 -0.26342 0.71153 1 0.0
O2 O-2 0.13421 0.15226 0.84566 1 0.0
O16 O-2 -0.12709 -0.16242 0.83879 1 0.0
Co4 Co 0.66991 0.27057 0.76279 1 0.0
Co6 Co -0.01534 -0.13601 0.68678 1 0.0
C16 C+2 -0.08563 -0.15183 0.78052 1 0.0
Co2 Co 0.63236 0.29185 0.90156 1 0.0
C9 C+2 0.20437 0.02441 0.55747 1 0.0
C4 C+2 0.7783 0.21518 0.93665 1 0.0
C15 C+2 -0.05381 0.00531 0.66303 1 0.0
As1 As 0.26132 -0.04496 0.7255 1 0.0
C8 C+2 0.41813 -0.10208 0.5855 1 0.0
O13 O-2 0.25829 0.36325 0.65378 1 0.0
O15 O-2 -0.07501 0.09809 0.64751 1 0.0
C11 C+2 0.88836 0.32985 0.7803 1 0.0
O1 O-2 0.69071 0.01566 0.77407 1 0.0
O7 O-2 0.00287 -0.31907 0.48353 1 0.0
C12 C+2 0.65244 0.43899 0.77102 1 0.0
C7 C+2 0.08309 -0.24046 0.52829 1 0.0
O11 O-2 1.0303 0.37287 0.79222 1 0.0
C17 C+2 -0.18736 -0.26047 0.62767 1 0.0
Co1 Co 0.43529 0.11033 0.81245 1 0.0
O9 O-2 0.19953 0.11566 0.53113 1 0.0
C13 C+2 0.32755 0.34692 0.70831 1 0.0
C14 C+2 0.40241 0.44522 0.85599 1 0.0
C2 C+2 0.26513 0.17947 0.82813 1 0.0
O18 O-2 0.12002 -0.32816 0.86875 1 0.0
O6 O-2 0.40295 0.23628 1.0188 1 0.0
C3 C+2 0.40637 0.003 0.8856 1 0.0
O14 O-2 0.37594 0.5168 0.89349 1 0.0
C6 C+2 0.49336 0.25911 0.9752 1 0.0
O5 O-2 0.83891 0.55767 0.96028 1 0.0
